data_4310080
loop_
_publ_author_name
'Julien Massue'
'Nathalie Bellec'
'St\'ephanie Chopin'
'Eric Levillain'
'Thierry Roisnel'
'Rodolphe Cl\'erac'
'Dominique Lorcy'

_publ_section_title
;
Electroactive Ligands: The First Metal Complexes of
Tetrathiafulvenyl-Acetylacetonate
;
_journal_name_full 'Inorganic Chemistry'
_journal_page_first 8740
_journal_page_last 8748
_journal_paper_doi 10.1021/ic051017r
_journal_volume 44
_journal_year 2005
_chemical_compound_source 'synthesis as described'
_chemical_formula_moiety 'C38 H40 N2 Ni1 O4 S16'
_chemical_formula_sum 'C38 H40 N2 Ni O4 S16'
_chemical_formula_weight 1160.39
_chemical_name_systematic
;
 ?
;
_space_group_IT_number 15
_symmetry_cell_setting monoclinic
_symmetry_Int_Tables_number 15
_symmetry_space_group_name_Hall '-C 2yc'
_symmetry_space_group_name_H-M 'C 1 2/c 1'
_atom_sites_solution_hydrogens geom
_atom_sites_solution_primary direct
_atom_sites_solution_secondary difmap
_audit_conform_dict_location ftp://ftp.iucr.org/pub/cif_core.dic
_audit_conform_dict_name cif_core.dic
_audit_conform_dict_version 2.2
_audit_creation_date 2004-11-15T12:35:47-00:00
_audit_creation_method 'WinGX routine CIF_UPDATE'
_cell_angle_alpha 90.000
_cell_angle_beta 107.370(5)
_cell_angle_gamma 90.000
_cell_formula_units_Z 4
_cell_length_a 19.953(5)
_cell_length_b 9.397(5)
_cell_length_c 28.325(5)
_cell_measurement_reflns_used 32148
_cell_measurement_temperature 293(2)
_cell_measurement_theta_max 27.485
_cell_measurement_theta_min 2.91
_cell_measurement_wavelength 0.71073
_cell_volume 5069(3)
_computing_cell_refinement 'HKL Scalepack (Otwinowski & Minor 1997)'
_computing_data_collection 'Collect (Nonius BV, 1997-2000)'
_computing_data_reduction 'HKL Denzo and Scalepack (Otwinowski & Minor 1997)'
_computing_molecular_graphics 'Ortep-3 for Windows (Farrugia, 1997)'
_computing_publication_material 'WinGX publication routines (Farrugia, 1999)'
_computing_structure_refinement 'SHELXL-97 (Sheldrick, 1997)'
_computing_structure_solution 'SIR97 (ALtomare, 1999)'
_diffrn_ambient_temperature 293(2)
_diffrn_detector 'CCD plate'
_diffrn_measured_fraction_theta_full 0.998
_diffrn_measured_fraction_theta_max 0.998
_diffrn_measurement_device '95mm CCD camera on \k-goniostat'
_diffrn_measurement_device_type KappaCCD
_diffrn_measurement_method 'CCD rotation images, thick slices'
_diffrn_orient_matrix_type 'by Nonius Collect from scalepack cell'
_diffrn_orient_matrix_UB_11 -0.292526E-1
_diffrn_orient_matrix_UB_12 0.568957E-1
_diffrn_orient_matrix_UB_13 0.162845E-1
_diffrn_orient_matrix_UB_21 -0.425905E-1
_diffrn_orient_matrix_UB_22 -0.547906E-1
_diffrn_orient_matrix_UB_23 -0.187635E-1
_diffrn_orient_matrix_UB_31 0.93836E-2
_diffrn_orient_matrix_UB_32 -0.713173E-1
_diffrn_orient_matrix_UB_33 0.274069E-1
_diffrn_radiation_monochromator graphite
_diffrn_radiation_probe x-ray
_diffrn_radiation_type MoK\a
_diffrn_radiation_wavelength 0.71069
_diffrn_reflns_av_R_equivalents 0.0506
_diffrn_reflns_av_unetI/netI 0.0376
_diffrn_reflns_limit_h_max 22
_diffrn_reflns_limit_h_min -25
_diffrn_reflns_limit_k_max 12
_diffrn_reflns_limit_k_min -12
_diffrn_reflns_limit_l_max 36
_diffrn_reflns_limit_l_min -34
_diffrn_reflns_number 30277
_diffrn_reflns_theta_full 27.49
_diffrn_reflns_theta_max 27.49
_diffrn_reflns_theta_min 2.96
_diffrn_source 'Enraf Nonius FR590'
_exptl_absorpt_coefficient_mu 1.082
_exptl_absorpt_correction_T_max 0.8848
_exptl_absorpt_correction_T_min 0.7093
_exptl_absorpt_correction_type multi-scan
_exptl_absorpt_process_details
;
        [c.f. r.h. blessing, acta cryst. (1995), a51, 33-38]
;
_exptl_crystal_colour orange
_exptl_crystal_density_diffrn 1.521
_exptl_crystal_density_method 'not measured'
_exptl_crystal_description prism
_exptl_crystal_F_000 2392
_exptl_crystal_size_max 0.35
_exptl_crystal_size_mid 0.18
_exptl_crystal_size_min 0.13
_refine_diff_density_max 0.471
_refine_diff_density_min -0.545
_refine_diff_density_rms 0.058
_refine_ls_extinction_method none
_refine_ls_goodness_of_fit_ref 1.036
_refine_ls_hydrogen_treatment constr
_refine_ls_matrix_type full
_refine_ls_number_parameters 277
_refine_ls_number_reflns 5815
_refine_ls_number_restraints 0
_refine_ls_restrained_S_all 1.036
_refine_ls_R_factor_all 0.0625
_refine_ls_R_factor_gt 0.0402
_refine_ls_shift/su_max 0.002
_refine_ls_shift/su_mean 0
_refine_ls_structure_factor_coef Fsqd
_refine_ls_weighting_details 'calc w=1/[\s^2^(Fo^2^)+(0.0480P)^2^+4.7547P] where P=(Fo^2^+2Fc^2^)/3'
_refine_ls_weighting_scheme calc
_refine_ls_wR_factor_gt 0.0971
_refine_ls_wR_factor_ref 0.1092
_reflns_number_gt 4303
_reflns_number_total 5815
_reflns_threshold_expression >2sigma(I)
_cod_data_source_file ic051017rsi20050622_054911.cif
_cod_data_source_block acacni2
_cod_original_sg_symbol_H-M 'C 2/c'
_cod_database_code 4310080

loop_
_symmetry_equiv_pos_as_xyz
'x, y, z'
'-x, y, -z+1/2'
'x+1/2, y+1/2, z'
'-x+1/2, y+1/2, -z+1/2'
'-x, -y, -z'
'x, -y, z-1/2'
'-x+1/2, -y+1/2, -z'
'x+1/2, -y+1/2, z-1/2'

loop_
_atom_site_label
_atom_site_type_symbol
_atom_site_fract_x
_atom_site_fract_y
_atom_site_fract_z
_atom_site_U_iso_or_equiv
_atom_site_adp_type
_atom_site_occupancy
_atom_site_symmetry_multiplicity
_atom_site_calc_flag
_atom_site_refinement_flags
_atom_site_disorder_assembly
_atom_site_disorder_group
Ni1 Ni 0.25 0.25 0.5 0.04149(13) Uani 1 2 d S . .
S1 S 0.03081(4) 0.37244(8) 0.54847(3) 0.05405(19) Uani 1 1 d . . .
S2 S -0.05464(4) 0.40938(9) 0.63121(3) 0.0693(2) Uani 1 1 d . . .
S3 S 0.07610(4) 0.08346(7) 0.59437(2) 0.05393(19) Uani 1 1 d . . .
S4 S -0.00748(4) 0.11266(8) 0.66405(3) 0.05608(19) Uani 1 1 d . . .
S5 S 0.16195(4) -0.18441(8) 0.66310(3) 0.0610(2) Uani 1 1 d . . .
S6 S 0.07672(4) -0.14178(8) 0.73001(3) 0.05550(19) Uani 1 1 d . . .
S7 S 0.26952(5) -0.36322(9) 0.73606(4) 0.0761(3) Uani 1 1 d . . .
S8 S 0.17212(5) -0.31793(9) 0.81154(3) 0.0710(2) Uani 1 1 d . . .
N1 N 0.27636(11) 0.4597(2) 0.48300(7) 0.0477(5) Uani 1 1 d . . .
O1 O 0.14773(9) 0.27910(19) 0.46341(6) 0.0466(4) Uani 1 1 d . . .
O2 O 0.23169(9) 0.3312(2) 0.56079(6) 0.0490(4) Uani 1 1 d . . .
C1 C 0.24127(16) 0.5237(3) 0.44100(10) 0.0594(7) Uani 1 1 d . . .
H1 H 0.205 0.4744 0.4187 0.071 Uiso 1 1 calc R . .
C2 C 0.2561(2) 0.6593(4) 0.42906(13) 0.0749(9) Uani 1 1 d . . .
H2 H 0.23 0.7008 0.3995 0.09 Uiso 1 1 calc R . .
C3 C 0.3096(2) 0.7322(4) 0.46111(15) 0.0800(10) Uani 1 1 d . . .
H3 H 0.3206 0.824 0.4537 0.096 Uiso 1 1 calc R . .
C4 C 0.34657(18) 0.6685(4) 0.50420(14) 0.0765(9) Uani 1 1 d . . .
H4 H 0.3836 0.7159 0.5266 0.092 Uiso 1 1 calc R . .
C5 C 0.32833(15) 0.5329(3) 0.51413(11) 0.0603(7) Uani 1 1 d . . .
H5 H 0.3533 0.4905 0.5438 0.072 Uiso 1 1 calc R . .
C6 C 0.17831(17) 0.4269(3) 0.61638(10) 0.0630(8) Uani 1 1 d . . .
H6A H 0.2267 0.4373 0.6353 0.095 Uiso 1 1 calc R . .
H6B H 0.155 0.3667 0.6339 0.095 Uiso 1 1 calc R . .
H6C H 0.1562 0.5187 0.6114 0.095 Uiso 1 1 calc R . .
C7 C 0.17367(14) 0.3611(3) 0.56695(9) 0.0441(6) Uani 1 1 d . . .
C8 C 0.10724(13) 0.3343(3) 0.53157(9) 0.0429(5) Uani 1 1 d . . .
C9 C 0.09812(13) 0.2904(3) 0.48205(9) 0.0418(5) Uani 1 1 d . . .
C10 C 0.02661(14) 0.2544(3) 0.44781(11) 0.0586(7) Uani 1 1 d . . .
H10A H 0.0307 0.2268 0.4162 0.088 Uiso 1 1 calc R . .
H10B H -0.0034 0.3362 0.4439 0.088 Uiso 1 1 calc R . .
H10C H 0.0069 0.1773 0.4615 0.088 Uiso 1 1 calc R . .
C11 C 0.0050(3) 0.4940(5) 0.68232(18) 0.136(2) Uani 1 1 d . . .
H11A H -0.0154 0.5805 0.6897 0.203 Uiso 1 1 calc R . .
H11B H 0.0476 0.5156 0.6746 0.203 Uiso 1 1 calc R . .
H11C H 0.0154 0.4319 0.7105 0.203 Uiso 1 1 calc R . .
C12 C -0.00563(13) 0.2591(3) 0.62583(9) 0.0477(6) Uani 1 1 d . . .
C13 C 0.03035(13) 0.2441(3) 0.59315(9) 0.0437(5) Uani 1 1 d . . .
C14 C 0.06011(14) 0.0216(3) 0.64873(9) 0.0457(6) Uani 1 1 d . . .
C15 C 0.09568(13) -0.0851(3) 0.67638(9) 0.0462(6) Uani 1 1 d . . .
C16 C 0.13107(18) -0.1964(4) 0.84289(10) 0.0765(9) Uani 1 1 d . . .
H16A H 0.1378 -0.229 0.8761 0.115 Uiso 1 1 calc R . .
H16B H 0.0817 -0.1913 0.8258 0.115 Uiso 1 1 calc R . .
H16C H 0.1517 -0.1038 0.8436 0.115 Uiso 1 1 calc R . .
C18 C 0.19374(14) -0.2591(3) 0.72272(10) 0.0517(6) Uani 1 1 d . . .
C17 C 0.15432(14) -0.2407(3) 0.75300(9) 0.0476(6) Uani 1 1 d . . .
C19 C 0.3351(2) -0.2324(5) 0.73896(19) 0.1159(16) Uani 1 1 d . . .
H19A H 0.3802 -0.2776 0.7463 0.174 Uiso 1 1 calc R . .
H19B H 0.3354 -0.1647 0.7644 0.174 Uiso 1 1 calc R . .
H19C H 0.325 -0.1844 0.7077 0.174 Uiso 1 1 calc R . .

loop_
_atom_site_aniso_label
_atom_site_aniso_U_11
_atom_site_aniso_U_22
_atom_site_aniso_U_33
_atom_site_aniso_U_23
_atom_site_aniso_U_13
_atom_site_aniso_U_12
Ni1 0.0406(2) 0.0499(3) 0.0347(2) -0.00311(18) 0.01224(18) -0.00212(19)
S1 0.0556(4) 0.0532(4) 0.0610(4) 0.0191(3) 0.0291(3) 0.0162(3)
S2 0.0619(5) 0.0726(5) 0.0812(5) 0.0135(4) 0.0332(4) 0.0279(4)
S3 0.0752(5) 0.0439(4) 0.0525(4) 0.0077(3) 0.0340(3) 0.0108(3)
S4 0.0540(4) 0.0607(4) 0.0626(4) 0.0148(3) 0.0313(3) 0.0056(3)
S5 0.0776(5) 0.0598(4) 0.0551(4) 0.0062(3) 0.0343(4) 0.0175(4)
S6 0.0532(4) 0.0668(5) 0.0519(4) 0.0168(3) 0.0239(3) 0.0105(3)
S7 0.0685(5) 0.0623(5) 0.1004(7) 0.0096(4) 0.0297(5) 0.0219(4)
S8 0.0876(6) 0.0714(5) 0.0537(4) 0.0195(4) 0.0207(4) 0.0187(4)
N1 0.0490(12) 0.0497(12) 0.0461(11) -0.0022(10) 0.0170(10) -0.0003(10)
O1 0.0438(9) 0.0587(11) 0.0376(8) -0.0027(8) 0.0126(7) -0.0013(8)
O2 0.0463(10) 0.0609(11) 0.0400(9) -0.0081(8) 0.0131(8) -0.0048(8)
C1 0.0652(18) 0.0650(19) 0.0483(15) 0.0024(13) 0.0175(13) -0.0006(15)
C2 0.092(2) 0.074(2) 0.066(2) 0.0190(17) 0.0351(19) 0.0074(19)
C3 0.097(3) 0.057(2) 0.103(3) 0.0059(19) 0.055(2) -0.0109(19)
C4 0.071(2) 0.064(2) 0.097(3) -0.0105(19) 0.0281(19) -0.0196(17)
C5 0.0589(17) 0.0572(17) 0.0618(17) -0.0055(14) 0.0134(14) -0.0041(14)
C6 0.076(2) 0.0658(19) 0.0528(15) -0.0137(14) 0.0273(15) -0.0007(16)
C7 0.0548(15) 0.0397(13) 0.0419(13) 0.0012(10) 0.0205(11) -0.0012(11)
C8 0.0456(13) 0.0423(13) 0.0442(13) 0.0061(10) 0.0185(11) 0.0026(11)
C9 0.0450(13) 0.0358(12) 0.0434(13) 0.0042(10) 0.0116(11) 0.0007(10)
C10 0.0467(15) 0.0628(18) 0.0622(17) -0.0054(14) 0.0100(13) -0.0030(13)
C11 0.134(4) 0.106(4) 0.145(4) -0.056(3) 0.008(3) 0.041(3)
C12 0.0427(13) 0.0529(15) 0.0497(14) 0.0066(12) 0.0174(11) 0.0058(11)
C13 0.0416(13) 0.0435(14) 0.0466(13) 0.0046(11) 0.0143(11) 0.0026(11)
C14 0.0524(14) 0.0421(13) 0.0453(13) 0.0015(11) 0.0190(11) -0.0008(11)
C15 0.0508(14) 0.0478(14) 0.0433(13) 0.0021(11) 0.0194(11) 0.0002(12)
C16 0.078(2) 0.108(3) 0.0422(15) 0.0054(17) 0.0158(15) 0.017(2)
C18 0.0569(16) 0.0430(14) 0.0576(15) 0.0041(12) 0.0209(13) 0.0061(12)
C17 0.0512(14) 0.0436(14) 0.0459(13) 0.0034(11) 0.0112(12) 0.0005(11)
C19 0.057(2) 0.117(4) 0.166(5) 0.016(3) 0.023(3) 0.004(2)

loop_
_atom_type_symbol
_atom_type_description
_atom_type_scat_dispersion_real
_atom_type_scat_dispersion_imag
_atom_type_scat_source
C C 0.0033 0.0016 'International Tables Vol C Tables 4.2.6.8 and 6.1.1.4'
H H 0 0 'International Tables Vol C Tables 4.2.6.8 and 6.1.1.4'
N N 0.0061 0.0033 'International Tables Vol C Tables 4.2.6.8 and 6.1.1.4'
O O 0.0106 0.006 'International Tables Vol C Tables 4.2.6.8 and 6.1.1.4'
S S 0.1246 0.1234 'International Tables Vol C Tables 4.2.6.8 and 6.1.1.4'
Ni Ni 0.3393 1.1124 'International Tables Vol C Tables 4.2.6.8 and 6.1.1.4'

loop_
_exptl_crystal_face_index_h
_exptl_crystal_face_index_k
_exptl_crystal_face_index_l
_exptl_crystal_face_perp_dist
5 1 -6 0.04
-1 7 15 0.084
-1 0 13 0.073
-1 -5 12 0.054
-4 1 8 0.053
6 -1 -5 0.033
1 0 18 0.122
4 2 -3 0.044
-2 -1 5 0.048
-9 -4 -5 0.079
2 1 -6 0.077
-10 3 11 0.09

loop_
_geom_angle_atom_site_label_1
_geom_angle_atom_site_label_2
_geom_angle_atom_site_label_3
_geom_angle
_geom_angle_site_symmetry_1
_geom_angle_site_symmetry_3
_geom_angle_publ_flag
O1 Ni1 O1 180.00(9) 7_556 . ?
O1 Ni1 O2 88.51(7) 7_556 7_556 ?
O1 Ni1 O2 91.49(7) . 7_556 ?
O1 Ni1 O2 91.49(7) 7_556 . ?
O1 Ni1 O2 88.51(7) . . ?
O2 Ni1 O2 180.00(4) 7_556 . ?
O1 Ni1 N1 87.78(8) 7_556 . ?
O1 Ni1 N1 92.22(8) . . ?
O2 Ni1 N1 92.12(8) 7_556 . ?
O2 Ni1 N1 87.88(8) . . ?
O1 Ni1 N1 92.22(8) 7_556 7_556 ?
O1 Ni1 N1 87.78(8) . 7_556 ?
O2 Ni1 N1 87.88(8) 7_556 7_556 ?
O2 Ni1 N1 92.12(8) . 7_556 ?
N1 Ni1 N1 180 . 7_556 ?
C13 S1 C8 104.32(11) . . ?
C12 S2 C11 100.22(17) . . ?
C13 S3 C14 94.12(12) . . ?
C14 S4 C12 94.02(12) . . ?
C15 S5 C18 94.89(12) . . ?
C15 S6 C17 95.02(12) . . ?
C18 S7 C19 101.54(18) . . ?
C17 S8 C16 102.29(14) . . ?
C1 N1 C5 117.1(3) . . ?
C1 N1 Ni1 121.38(19) . . ?
C5 N1 Ni1 121.54(19) . . ?
C9 O1 Ni1 126.83(15) . . ?
C7 O2 Ni1 127.96(16) . . ?
N1 C1 C2 123.1(3) . . ?
N1 C1 H1 118.5 . . ?
C2 C1 H1 118.5 . . ?
C3 C2 C1 119.1(3) . . ?
C3 C2 H2 120.5 . . ?
C1 C2 H2 120.5 . . ?
C2 C3 C4 119.0(3) . . ?
C2 C3 H3 120.5 . . ?
C4 C3 H3 120.5 . . ?
C3 C4 C5 118.9(3) . . ?
C3 C4 H4 120.5 . . ?
C5 C4 H4 120.5 . . ?
N1 C5 C4 122.9(3) . . ?
N1 C5 H5 118.6 . . ?
C4 C5 H5 118.6 . . ?
C7 C6 H6A 109.5 . . ?
C7 C6 H6B 109.5 . . ?
H6A C6 H6B 109.5 . . ?
C7 C6 H6C 109.5 . . ?
H6A C6 H6C 109.5 . . ?
H6B C6 H6C 109.5 . . ?
O2 C7 C8 124.5(2) . . ?
O2 C7 C6 114.7(2) . . ?
C8 C7 C6 120.8(2) . . ?
C9 C8 C7 124.3(2) . . ?
C9 C8 S1 117.39(19) . . ?
C7 C8 S1 118.07(18) . . ?
O1 C9 C8 123.6(2) . . ?
O1 C9 C10 115.1(2) . . ?
C8 C9 C10 121.3(2) . . ?
C9 C10 H10A 109.5 . . ?
C9 C10 H10B 109.5 . . ?
H10A C10 H10B 109.5 . . ?
C9 C10 H10C 109.5 . . ?
H10A C10 H10C 109.5 . . ?
H10B C10 H10C 109.5 . . ?
S2 C11 H11A 109.5 . . ?
S2 C11 H11B 109.5 . . ?
H11A C11 H11B 109.5 . . ?
S2 C11 H11C 109.5 . . ?
H11A C11 H11C 109.5 . . ?
H11B C11 H11C 109.5 . . ?
C13 C12 S2 125.1(2) . . ?
C13 C12 S4 117.3(2) . . ?
S2 C12 S4 117.59(15) . . ?
C12 C13 S1 123.2(2) . . ?
C12 C13 S3 117.35(19) . . ?
S1 C13 S3 119.41(14) . . ?
C15 C14 S4 122.16(19) . . ?
C15 C14 S3 123.8(2) . . ?
S4 C14 S3 114.08(14) . . ?
C14 C15 S5 125.2(2) . . ?
C14 C15 S6 121.4(2) . . ?
S5 C15 S6 113.38(14) . . ?
S8 C16 H16A 109.5 . . ?
S8 C16 H16B 109.5 . . ?
H16A C16 H16B 109.5 . . ?
S8 C16 H16C 109.5 . . ?
H16A C16 H16C 109.5 . . ?
H16B C16 H16C 109.5 . . ?
C17 C18 S7 124.8(2) . . ?
C17 C18 S5 116.8(2) . . ?
S7 C18 S5 118.13(16) . . ?
C18 C17 S8 124.3(2) . . ?
C18 C17 S6 116.9(2) . . ?
S8 C17 S6 118.61(15) . . ?
S7 C19 H19A 109.5 . . ?
S7 C19 H19B 109.5 . . ?
H19A C19 H19B 109.5 . . ?
S7 C19 H19C 109.5 . . ?
H19A C19 H19C 109.5 . . ?
H19B C19 H19C 109.5 . . ?

loop_
_geom_bond_atom_site_label_1
_geom_bond_atom_site_label_2
_geom_bond_distance
_geom_bond_site_symmetry_2
_geom_bond_publ_flag
Ni1 O1 2.0125(17) 7_556 ?
Ni1 O1 2.0125(17) . ?
Ni1 O2 2.0139(16) 7_556 ?
Ni1 O2 2.0139(16) . ?
Ni1 N1 2.131(2) . ?
Ni1 N1 2.131(2) 7_556 ?
S1 C13 1.750(2) . ?
S1 C8 1.766(2) . ?
S2 C12 1.750(3) . ?
S2 C11 1.765(4) . ?
S3 C13 1.759(3) . ?
S3 C14 1.762(2) . ?
S4 C14 1.757(3) . ?
S4 C12 1.758(3) . ?
S5 C15 1.749(3) . ?
S5 C18 1.763(3) . ?
S6 C15 1.754(2) . ?
S6 C17 1.756(3) . ?
S7 C18 1.745(3) . ?
S7 C19 1.779(4) . ?
S8 C17 1.747(3) . ?
S8 C16 1.788(3) . ?
N1 C1 1.331(3) . ?
N1 C5 1.334(3) . ?
O1 C9 1.258(3) . ?
O2 C7 1.253(3) . ?
C1 C2 1.373(5) . ?
C1 H1 0.93 . ?
C2 C3 1.361(5) . ?
C2 H2 0.93 . ?
C3 C4 1.362(5) . ?
C3 H3 0.93 . ?
C4 C5 1.377(5) . ?
C4 H4 0.93 . ?
C5 H5 0.93 . ?
C6 C7 1.508(3) . ?
C6 H6A 0.96 . ?
C6 H6B 0.96 . ?
C6 H6C 0.96 . ?
C7 C8 1.425(4) . ?
C8 C9 1.421(3) . ?
C9 C10 1.505(4) . ?
C10 H10A 0.96 . ?
C10 H10B 0.96 . ?
C10 H10C 0.96 . ?
C11 H11A 0.96 . ?
C11 H11B 0.96 . ?
C11 H11C 0.96 . ?
C12 C13 1.338(4) . ?
C14 C15 1.339(3) . ?
C16 H16A 0.96 . ?
C16 H16B 0.96 . ?
C16 H16C 0.96 . ?
C18 C17 1.337(4) . ?
C19 H19A 0.96 . ?
C19 H19B 0.96 . ?
C19 H19C 0.96 . ?
